data_7242271
loop_
_publ_author_name
'Wang, Chen'
'Ying, Jun'
'Zhang, Xin-yue'
'Zhang, Bao-yue'
'Tian, Ai-xiang'
'Wang, Xiu-li'

_publ_section_title
;
 Multifunctional photoelectric sensors and catalysts for CO2RR and Cr(vi)
 solution based on a series of POM-based materials
;
_journal_issue 12
_journal_name_full CrystEngComm
_journal_page_first 2424
_journal_page_last 2431
_journal_paper_doi 10.1039/D0CE01811B
_journal_volume 23
_journal_year 2021
_chemical_formula_moiety '0.5(C88 H132 B2 Cu4 N32 O84 W24), 0.5(H4 O2)'
_chemical_formula_sum 'C44 H68 B Cu2 N16 O43 W12'
_chemical_formula_weight 3853.23
_space_group_crystal_system monoclinic
_space_group_IT_number 15
_space_group_name_Hall '-C 2yc'
_space_group_name_H-M_alt 'C 1 2/c 1'
_atom_sites_solution_hydrogens mixed
_audit_creation_date 2020-09-05
_audit_creation_method
;
Olex2 1.2
(compiled 2018.05.29 svn.r3508 for OlexSys, GUI svn.r5506)
;
_audit_update_record
;
2020-09-05 deposited with the CCDC.	2021-02-15 downloaded from the CCDC.
;
_cell_angle_alpha 90
_cell_angle_beta 116.6370(10)
_cell_angle_gamma 90
_cell_formula_units_Z 4
_cell_length_a 24.4397(7)
_cell_length_b 14.9911(7)
_cell_length_c 23.8988(9)
_cell_measurement_reflns_used 9878
_cell_measurement_temperature 296.15
_cell_measurement_theta_max 28.18
_cell_measurement_theta_min 2.82
_cell_volume 7826.7(5)
_computing_cell_refinement 'SAINT V8.18C (?, 2016)'
_computing_data_reduction 'SAINT V8.18C (?, 2016)'
_computing_molecular_graphics 'Olex2 (Dolomanov et al., 2009)'
_computing_publication_material 'Olex2 (Dolomanov et al., 2009)'
_computing_structure_refinement 'ShelXL (Sheldrick, 2015)'
_computing_structure_solution 'olex2.solve 1.3 (Bourhis et al., 2015)'
_diffrn_ambient_temperature 296.15
_diffrn_measured_fraction_theta_full 1.000
_diffrn_measured_fraction_theta_max 0.997
_diffrn_measurement_device_type 'Bruker APEX-II CCD'
_diffrn_measurement_method '\f and \w scans'
_diffrn_radiation_monochromator graphite
_diffrn_radiation_type MoK\a
_diffrn_radiation_wavelength 0.71073
_diffrn_reflns_av_R_equivalents 0.0445
_diffrn_reflns_av_unetI/netI 0.0449
_diffrn_reflns_Laue_measured_fraction_full 1.000
_diffrn_reflns_Laue_measured_fraction_max 0.997
_diffrn_reflns_limit_h_max 32
_diffrn_reflns_limit_h_min -32
_diffrn_reflns_limit_k_max 19
_diffrn_reflns_limit_k_min -15
_diffrn_reflns_limit_l_max 31
_diffrn_reflns_limit_l_min -30
_diffrn_reflns_number 28241
_diffrn_reflns_point_group_measured_fraction_full 1.000
_diffrn_reflns_point_group_measured_fraction_max 0.997
_diffrn_reflns_theta_full 25.242
_diffrn_reflns_theta_max 28.222
_diffrn_reflns_theta_min 1.647
_diffrn_standards_number 0
_exptl_absorpt_coefficient_mu 18.185
_exptl_absorpt_correction_T_max 0.7457
_exptl_absorpt_correction_T_min 0.4033
_exptl_absorpt_correction_type none
_exptl_absorpt_process_details
;
SADABS-2008/1 (Bruker,2008) was used for absorption correction.
wR2(int) was 0.1340 before and 0.0351 after correction.
The Ratio of minimum to maximum transmission is 0.5408.
The \l/2 correction factor is 0.0015.
;
_exptl_crystal_colour colourless
_exptl_crystal_colour_primary colourless
_exptl_crystal_density_diffrn 3.270
_exptl_crystal_description block
_exptl_crystal_F_000 6956
_refine_diff_density_max 1.032
_refine_diff_density_min -1.075
_refine_diff_density_rms 0.214
_refine_ls_extinction_coef 0.000100(3)
_refine_ls_extinction_expression Fc^*^=kFc[1+0.001xFc^2^\l^3^/sin(2\q)]^-1/4^
_refine_ls_extinction_method 'SHELXL-2018/3 (Sheldrick 2018)'
_refine_ls_goodness_of_fit_ref 1.030
_refine_ls_hydrogen_treatment constr
_refine_ls_matrix_type full
_refine_ls_number_parameters 542
_refine_ls_number_reflns 9621
_refine_ls_number_restraints 9
_refine_ls_restrained_S_all 1.030
_refine_ls_R_factor_all 0.0354
_refine_ls_R_factor_gt 0.0257
_refine_ls_shift/su_max 0.003
_refine_ls_shift/su_mean 0.000
_refine_ls_structure_factor_coef Fsqd
_refine_ls_weighting_details 'w=1/[\s^2^(Fo^2^)+(0.0160P)^2^] where P=(Fo^2^+2Fc^2^)/3'
_refine_ls_weighting_scheme calc
_refine_ls_wR_factor_gt 0.0508
_refine_ls_wR_factor_ref 0.0534
_reflns_Friedel_coverage 0.000
_reflns_number_gt 8153
_reflns_number_total 9621
_reflns_threshold_expression 'I > 2\s(I)'
_cod_data_source_file d0ce01811b2.cif
_cod_data_source_block compound5
_cod_depositor_comments 'Adding full bibliography for 7242268--7242272.cif.'
_cod_database_code 7242271
_shelx_shelxl_version_number 2018/3
_shelx_space_group_comment
;
The symmetry employed for this shelxl refinement is uniquely defined
by the following loop, which should always be used as a source of
symmetry information in preference to the above space-group names.
They are only intended as comments.
;
_olex2_refinement_description
;
1. Fixed Uiso
 At 1.2 times of:
  All C(H,H) groups, All N(H) groups
 At 1.5 times of:
  All C(H,H,H) groups, All O(H,H) groups
2. Uiso/Uaniso restraints and constraints
Uanis(B1) \\sim Ueq: with sigma of 0.001 and sigma for terminal atoms of 0.002
3. Rigid body (RIGU) restrains
 O20, B1
 with sigma for 1-2 distances of 0.001 and sigma for 1-3 distances of 0.001
4. Others
 Fixed Sof: H2WA(0.5) H2WB(0.5)
5.a Riding coordinates:
 O1W(H1WA,H1WB), O2W(H2WA,H2WB)
5.b Secondary CH2 refined with riding coordinates:
 C6(H6A,H6B), C17(H17A,H17B)
5.c Aromatic/amide H refined with riding coordinates:
 N1(H1), N6(H6), N8(H8)
5.d Idealised Me refined as rotating group:
 C1(H1A,H1B,H1C), C5(H5A,H5B,H5C), C7(H7A,H7B,H7C), C11(H11A,H11B,H11C),
 C12(H12A,H12B,H12C), C16(H16A,H16B,H16C), C18(H18A,H18B,H18C), C22(H22A,H22B,
 H22C)
;
_olex2_submission_special_instructions 'No special instructions were received'

loop_
_space_group_symop_operation_xyz
'x, y, z'
'-x, y, -z+1/2'
'x+1/2, y+1/2, z'
'-x+1/2, y+1/2, -z+1/2'
'-x, -y, -z'
'x, -y, z-1/2'
'-x+1/2, -y+1/2, -z'
'x+1/2, -y+1/2, z-1/2'

loop_
_atom_site_label
_atom_site_type_symbol
_atom_site_fract_x
_atom_site_fract_y
_atom_site_fract_z
_atom_site_U_iso_or_equiv
_atom_site_adp_type
_atom_site_occupancy
_atom_site_site_symmetry_order
_atom_site_calc_flag
_atom_site_refinement_flags_posn
_atom_site_refinement_flags_adp
_atom_site_refinement_flags_occupancy
_atom_site_disorder_assembly
_atom_site_disorder_group
W1 W 0.39540(2) 0.66391(2) 0.31037(2) 0.01395(5) Uani 1 1 d . . . . .
W2 W 0.51302(2) 0.49065(2) 0.35673(2) 0.01441(5) Uani 1 1 d . . . . .
W3 W 0.61448(2) 0.49081(2) 0.30099(2) 0.01493(5) Uani 1 1 d . . . . .
W4 W 0.50259(2) 0.81957(2) 0.35430(2) 0.01539(5) Uani 1 1 d . . . . .
W5 W 0.62089(2) 0.64752(2) 0.40127(2) 0.01617(5) Uani 1 1 d . . . . .
W6 W 0.61322(2) 0.81997(2) 0.29045(2) 0.01624(5) Uani 1 1 d . . . . .
Cu1 Cu 0.35579(3) 0.57841(5) 0.43487(3) 0.01742(14) Uani 1 1 d . . . . .
O1 O 0.34794(16) 0.6419(3) 0.34507(16) 0.0199(8) Uani 1 1 d . . . . .
O1W O 0.44844(15) 0.5777(3) 0.46993(16) 0.0283(10) Uani 1 1 d . . . . .
H1WA H 0.468795 0.599986 0.504386 0.042 Uiso 1 1 d R . . . .
H1WB H 0.450715 0.588856 0.437396 0.042 Uiso 1 1 d R . . . .
O2 O 0.34966(15) 0.7554(3) 0.25323(15) 0.0188(8) Uani 1 1 d . . . . .
O3 O 0.45894(15) 0.5825(2) 0.35818(14) 0.0164(8) Uani 1 1 d . . . . .
O4 O 0.50224(16) 0.4142(3) 0.40440(15) 0.0242(9) Uani 1 1 d . . . . .
O5 O 0.57243(15) 0.4297(2) 0.34047(14) 0.0148(7) Uani 1 1 d . . . . .
O6 O 0.66720(16) 0.4115(3) 0.30831(16) 0.0235(9) Uani 1 1 d . . . . .
O7 O 0.54845(15) 0.4587(2) 0.22207(14) 0.0160(8) Uani 1 1 d . . . . .
O8 O 0.63324(14) 0.5805(2) 0.25494(14) 0.0156(8) Uani 1 1 d . . . . .
O9 O 0.57884(15) 0.5553(3) 0.42327(14) 0.0179(8) Uani 1 1 d . . . . .
O11 O 0.44246(15) 0.7556(2) 0.36952(14) 0.0162(8) Uani 1 1 d . . . . .
O12 O 0.51985(17) 0.8989(3) 0.41060(17) 0.0251(9) Uani 1 1 d . . . . .
O13 O 0.66702(17) 0.9001(3) 0.32497(17) 0.0283(10) Uani 1 1 d . . . . .
O14 O 0.55480(15) 0.8539(2) 0.31827(15) 0.0167(8) Uani 1 1 d . . . . .
O15 O 0.56052(15) 0.7302(3) 0.39804(14) 0.0178(8) Uani 1 1 d . . . . .
O16 O 0.63993(15) 0.7311(3) 0.35321(15) 0.0210(8) Uani 1 1 d . . . . .
O17 O 0.67781(17) 0.6654(3) 0.47518(16) 0.0249(9) Uani 1 1 d . . . . .
O18 O 0.65946(14) 0.5556(3) 0.37618(14) 0.0181(8) Uani 1 1 d . . . . .
O19 O 0.56412(16) 0.8800(2) 0.21227(15) 0.0172(8) Uani 1 1 d . . . . .
O20 O 0.53780(14) 0.7133(2) 0.22776(14) 0.0140(7) Uani 1 1 d . U . . .
O21 O 0.45657(14) 0.5961(2) 0.19585(13) 0.0127(7) Uani 1 1 d . . . . .
N1 N 0.1041(2) 0.7349(3) 0.5372(2) 0.0238(11) Uani 1 1 d . . . . .
H1 H 0.092496 0.736575 0.566302 0.029 Uiso 1 1 calc R . . . .
N2 N 0.1350(2) 0.8018(3) 0.5252(2) 0.0212(10) Uani 1 1 d . . . . .
N3 N 0.25675(19) 0.4964(3) 0.45000(19) 0.0196(10) Uani 1 1 d . . . . .
N4 N 0.26983(19) 0.5627(3) 0.41950(19) 0.0203(10) Uani 1 1 d . . . . .
N5 N 0.35769(19) 0.4529(3) 0.41027(19) 0.0190(10) Uani 1 1 d . . . . .
N6 N 0.3968(2) 0.3922(3) 0.45021(19) 0.0231(11) Uani 1 1 d . . . . .
H6 H 0.422714 0.403810 0.488201 0.028 Uiso 1 1 calc R . . . .
N7 N 0.4291(3) 0.0934(4) 0.3024(3) 0.0460(15) Uani 1 1 d . . . . .
N8 N 0.3935(3) 0.0405(4) 0.3184(3) 0.0457(15) Uani 1 1 d . . . . .
H8 H 0.398279 -0.016260 0.323465 0.055 Uiso 1 1 calc R . . . .
C1 C 0.1766(3) 0.8304(4) 0.4502(2) 0.0250(13) Uani 1 1 d . . . . .
H1A H 0.171416 0.891951 0.457902 0.038 Uiso 1 1 calc GR . . . .
H1B H 0.159820 0.820493 0.405881 0.038 Uiso 1 1 calc GR . . . .
H1C H 0.219374 0.815885 0.469669 0.038 Uiso 1 1 calc GR . . . .
C2 C 0.1442(2) 0.7730(4) 0.4766(2) 0.0200(12) Uani 1 1 d . . . . .
C3 C 0.1197(2) 0.6880(4) 0.4589(2) 0.0197(12) Uani 1 1 d . . . . .
C4 C 0.0940(2) 0.6655(4) 0.4978(3) 0.0239(13) Uani 1 1 d . . . . .
C5 C 0.0601(3) 0.5846(5) 0.5014(3) 0.0385(16) Uani 1 1 d . . . . .
H5A H 0.088721 0.538137 0.523488 0.058 Uiso 1 1 calc GR . . . .
H5B H 0.033232 0.564571 0.459901 0.058 Uiso 1 1 calc GR . . . .
H5C H 0.036426 0.598930 0.523251 0.058 Uiso 1 1 calc GR . . . .
C6 C 0.1183(2) 0.6327(4) 0.4045(3) 0.0264(14) Uani 1 1 d . . . . .
H6A H 0.087430 0.586651 0.394294 0.032 Uiso 1 1 calc R . . . .
H6B H 0.106044 0.671028 0.368202 0.032 Uiso 1 1 calc R . . . .
C7 C 0.2215(3) 0.6967(5) 0.3588(3) 0.0347(15) Uani 1 1 d . . . . .
H7A H 0.248486 0.742210 0.384946 0.052 Uiso 1 1 calc GR . . . .
H7B H 0.180657 0.720024 0.337572 0.052 Uiso 1 1 calc GR . . . .
H7C H 0.234848 0.677805 0.328540 0.052 Uiso 1 1 calc GR . . . .
C8 C 0.2222(2) 0.6187(4) 0.3984(2) 0.0222(12) Uani 1 1 d . . . . .
C9 C 0.1790(2) 0.5886(4) 0.4174(2) 0.0200(12) Uani 1 1 d . . . . .
C10 C 0.2019(2) 0.5102(4) 0.4490(2) 0.0211(12) Uani 1 1 d . . . . .
C11 C 0.1758(3) 0.4425(5) 0.4768(3) 0.0407(17) Uani 1 1 d . . . . .
H11A H 0.188880 0.383897 0.471974 0.061 Uiso 1 1 calc GR . . . .
H11B H 0.131904 0.445485 0.455744 0.061 Uiso 1 1 calc GR . . . .
H11C H 0.189886 0.455029 0.520510 0.061 Uiso 1 1 calc GR . . . .
C12 C 0.2795(2) 0.4538(4) 0.2995(2) 0.0231(12) Uani 1 1 d . . . . .
H12A H 0.277617 0.515911 0.308208 0.035 Uiso 1 1 calc GR . . . .
H12B H 0.240217 0.426803 0.287918 0.035 Uiso 1 1 calc GR . . . .
H12C H 0.290266 0.447602 0.265704 0.035 Uiso 1 1 calc GR . . . .
C13 C 0.3261(2) 0.4090(4) 0.3560(2) 0.0206(12) Uani 1 1 d . . . . .
C14 C 0.3455(3) 0.3202(4) 0.3622(3) 0.0273(14) Uani 1 1 d . . . . .
C15 C 0.3904(3) 0.3116(4) 0.4234(2) 0.0263(13) Uani 1 1 d . . . . .
C16 C 0.4279(3) 0.2348(5) 0.4593(3) 0.053(2) Uani 1 1 d . . . . .
H16A H 0.457434 0.254665 0.499860 0.079 Uiso 1 1 calc GR . . . .
H16B H 0.448714 0.209293 0.437302 0.079 Uiso 1 1 calc GR . . . .
H16C H 0.401821 0.190650 0.464059 0.079 Uiso 1 1 calc GR . . . .
C17 C 0.3191(3) 0.2520(5) 0.3107(3) 0.051(2) Uani 1 1 d . . . . .
H17A H 0.281475 0.229475 0.309830 0.061 Uiso 1 1 calc R . . . .
H17B H 0.308122 0.282120 0.271178 0.061 Uiso 1 1 calc R . . . .
C18 C 0.4377(4) 0.2539(6) 0.2875(4) 0.064(2) Uani 1 1 d . . . . .
H18A H 0.413000 0.306020 0.282310 0.096 Uiso 1 1 calc GR . . . .
H18B H 0.441548 0.243340 0.249836 0.096 Uiso 1 1 calc GR . . . .
H18C H 0.477546 0.263083 0.321718 0.096 Uiso 1 1 calc GR . . . .
C19 C 0.4082(3) 0.1756(5) 0.3010(3) 0.0396(17) Uani 1 1 d . . . . .
C20 C 0.3506(3) 0.0855(5) 0.3255(3) 0.0369(16) Uani 1 1 d . . . . .
C21 C 0.3579(3) 0.1749(5) 0.3141(3) 0.0339(16) Uani 1 1 d . . . . .
C22 C 0.3075(4) 0.0418(7) 0.3451(3) 0.066(3) Uani 1 1 d . . . . .
H22A H 0.316237 0.060805 0.386597 0.099 Uiso 1 1 calc GR . . . .
H22B H 0.311993 -0.021783 0.344601 0.099 Uiso 1 1 calc GR . . . .
H22C H 0.266265 0.058034 0.316641 0.099 Uiso 1 1 calc GR . . . .
B1 B 0.500000 0.6551(5) 0.250000 0.0015(11) Uani 1 2 d S TU P . .
O2W O 0.500000 1.0357(5) 0.250000 0.077(3) Uani 1 2 d S T P . .
H2WA H 0.501490 1.067357 0.221430 0.115 Uiso 0.5 1 d R . . . .
H2WB H 0.476190 1.052177 0.266230 0.115 Uiso 0.5 1 d R . . . .

loop_
_atom_site_aniso_label
_atom_site_aniso_U_11
_atom_site_aniso_U_22
_atom_site_aniso_U_33
_atom_site_aniso_U_23
_atom_site_aniso_U_13
_atom_site_aniso_U_12
W1 0.01804(10) 0.01144(11) 0.01705(10) -0.00046(8) 0.01203(8) -0.00067(8)
W2 0.01915(10) 0.01240(12) 0.01409(9) 0.00198(8) 0.00961(8) 0.00049(9)
W3 0.01950(10) 0.01259(12) 0.01525(10) 0.00250(8) 0.01005(8) 0.00482(9)
W4 0.02010(10) 0.01017(12) 0.01966(10) -0.00398(8) 0.01225(8) -0.00148(9)
W5 0.01830(10) 0.01465(12) 0.01384(10) -0.00083(8) 0.00569(8) 0.00029(9)
W6 0.02007(10) 0.01289(12) 0.01935(10) -0.00331(8) 0.01205(9) -0.00523(9)
Cu1 0.0204(3) 0.0133(4) 0.0234(3) -0.0031(3) 0.0141(3) 0.0005(3)
O1 0.0227(19) 0.020(2) 0.0223(18) 0.0005(16) 0.0147(16) 0.0008(16)
O1W 0.0236(19) 0.043(3) 0.0180(18) -0.0071(18) 0.0092(16) -0.0006(19)
O2 0.0206(18) 0.017(2) 0.0234(18) 0.0041(16) 0.0142(16) 0.0061(16)
O3 0.0213(18) 0.012(2) 0.0182(17) -0.0014(15) 0.0112(15) 0.0012(16)
O4 0.031(2) 0.026(2) 0.0188(18) 0.0038(17) 0.0138(16) -0.0035(18)
O5 0.0210(17) 0.010(2) 0.0142(16) 0.0015(14) 0.0088(14) 0.0039(15)
O6 0.0283(19) 0.021(2) 0.0251(19) 0.0036(17) 0.0155(17) 0.0058(18)
O7 0.0234(18) 0.010(2) 0.0148(16) 0.0001(14) 0.0087(15) 0.0005(15)
O8 0.0141(16) 0.016(2) 0.0192(17) 0.0035(15) 0.0094(14) -0.0003(15)
O9 0.0219(18) 0.021(2) 0.0111(16) -0.0001(15) 0.0073(14) -0.0003(16)
O11 0.0235(18) 0.012(2) 0.0169(16) -0.0030(15) 0.0127(15) -0.0020(16)
O12 0.030(2) 0.020(2) 0.030(2) -0.0064(18) 0.0179(17) -0.0032(18)
O13 0.032(2) 0.027(3) 0.029(2) -0.0109(18) 0.0161(18) -0.0163(19)
O14 0.0234(18) 0.008(2) 0.0210(17) -0.0018(14) 0.0122(15) -0.0018(15)
O15 0.0231(18) 0.014(2) 0.0173(17) -0.0042(15) 0.0103(15) -0.0007(16)
O16 0.0186(17) 0.025(2) 0.0215(18) 0.0004(16) 0.0107(15) -0.0038(17)
O17 0.0247(19) 0.027(3) 0.0179(18) -0.0047(17) 0.0049(16) -0.0013(17)
O18 0.0162(17) 0.021(2) 0.0156(17) 0.0007(15) 0.0059(14) 0.0058(16)
O19 0.0279(19) 0.0050(19) 0.0241(18) 0.0013(15) 0.0164(16) -0.0016(16)
O20 0.0177(16) 0.0123(19) 0.0149(16) 0.0021(14) 0.0100(14) -0.0042(14)
O21 0.0165(16) 0.012(2) 0.0092(15) 0.0006(14) 0.0055(13) -0.0010(15)
N1 0.035(3) 0.019(3) 0.030(2) -0.008(2) 0.026(2) -0.004(2)
N2 0.030(2) 0.015(3) 0.027(2) -0.004(2) 0.021(2) 0.000(2)
N3 0.025(2) 0.012(2) 0.028(2) -0.0033(19) 0.0165(19) 0.000(2)
N4 0.022(2) 0.019(3) 0.026(2) -0.002(2) 0.015(2) 0.002(2)
N5 0.022(2) 0.016(3) 0.022(2) -0.0021(19) 0.0122(19) 0.003(2)
N6 0.026(2) 0.024(3) 0.018(2) 0.002(2) 0.0080(19) 0.007(2)
N7 0.060(4) 0.020(3) 0.064(4) 0.000(3) 0.034(3) 0.010(3)
N8 0.062(4) 0.011(3) 0.068(4) 0.002(3) 0.033(3) 0.007(3)
C1 0.033(3) 0.025(4) 0.022(3) 0.004(2) 0.016(2) 0.001(3)
C2 0.023(3) 0.018(3) 0.024(3) -0.001(2) 0.015(2) 0.004(2)
C3 0.016(2) 0.019(3) 0.022(3) -0.003(2) 0.007(2) 0.005(2)
C4 0.024(3) 0.021(3) 0.032(3) -0.011(2) 0.017(2) -0.001(2)
C5 0.050(4) 0.027(4) 0.054(4) -0.007(3) 0.037(4) -0.006(3)
C6 0.019(3) 0.033(4) 0.029(3) -0.011(3) 0.013(2) 0.001(3)
C7 0.039(3) 0.034(4) 0.038(3) 0.010(3) 0.024(3) 0.018(3)
C8 0.028(3) 0.021(3) 0.021(3) -0.006(2) 0.014(2) -0.004(3)
C9 0.020(3) 0.021(3) 0.019(3) -0.010(2) 0.008(2) -0.003(2)
C10 0.024(3) 0.020(3) 0.025(3) -0.006(2) 0.016(2) -0.002(2)
C11 0.041(4) 0.036(5) 0.059(4) 0.009(3) 0.035(3) 0.001(3)
C12 0.021(3) 0.020(3) 0.026(3) -0.001(2) 0.008(2) -0.001(2)
C13 0.019(3) 0.023(3) 0.023(3) 0.000(2) 0.012(2) 0.003(2)
C14 0.029(3) 0.026(4) 0.024(3) -0.005(3) 0.009(2) 0.009(3)
C15 0.033(3) 0.021(3) 0.024(3) -0.002(2) 0.011(2) 0.007(3)
C16 0.074(5) 0.031(4) 0.031(4) 0.002(3) 0.003(3) 0.024(4)
C17 0.049(4) 0.037(5) 0.041(4) -0.023(3) -0.003(3) 0.019(4)
C18 0.079(6) 0.035(5) 0.076(6) -0.001(4) 0.034(5) -0.020(5)
C19 0.062(5) 0.018(4) 0.033(3) -0.002(3) 0.017(3) 0.002(3)
C20 0.049(4) 0.028(4) 0.032(3) -0.007(3) 0.017(3) -0.005(3)
C21 0.040(4) 0.032(4) 0.024(3) -0.009(3) 0.009(3) 0.009(3)
C22 0.073(5) 0.085(8) 0.046(4) -0.013(5) 0.032(4) -0.028(5)
B1 0.0016(14) 0.0003(15) 0.0015(14) 0.000 -0.0002(10) 0.000
O2W 0.111(7) 0.035(5) 0.138(7) 0.000 0.104(6) 0.000

loop_
_atom_type_symbol
_atom_type_description
_atom_type_scat_dispersion_real
_atom_type_scat_dispersion_imag
_atom_type_scat_source
C C 0.0033 0.0016 'International Tables Vol C Tables 4.2.6.8 and 6.1.1.4'
H H 0.0000 0.0000 'International Tables Vol C Tables 4.2.6.8 and 6.1.1.4'
B B 0.0013 0.0007 'International Tables Vol C Tables 4.2.6.8 and 6.1.1.4'
Cu Cu 0.3201 1.2651 'International Tables Vol C Tables 4.2.6.8 and 6.1.1.4'
N N 0.0061 0.0033 'International Tables Vol C Tables 4.2.6.8 and 6.1.1.4'
O O 0.0106 0.0060 'International Tables Vol C Tables 4.2.6.8 and 6.1.1.4'
W W -0.8490 6.8722 'International Tables Vol C Tables 4.2.6.8 and 6.1.1.4'

loop_
_geom_angle_atom_site_label_1
_geom_angle_atom_site_label_2
_geom_angle_atom_site_label_3
_geom_angle
_geom_angle_site_symmetry_1
_geom_angle_site_symmetry_3
_geom_angle_publ_flag
O1 W1 O2 100.18(15) . . ?
O1 W1 O3 97.56(16) . . ?
O1 W1 O8 101.03(15) . 2_655 ?
O1 W1 O11 95.26(15) . . ?
O1 W1 O20 171.41(15) . 2_655 ?
O2 W1 O11 88.74(15) . . ?
O2 W1 O20 77.21(13) . 2_655 ?
O3 W1 O2 162.15(14) . . ?
O3 W1 O11 87.66(15) . . ?
O3 W1 O20 84.95(13) . 2_655 ?
O8 W1 O2 90.20(15) 2_655 . ?
O8 W1 O3 88.36(14) 2_655 . ?
O8 W1 O11 163.60(13) 2_655 . ?
O8 W1 O20 87.23(13) 2_655 2_655 ?
O11 W1 O20 76.58(12) . 2_655 ?
O3 W2 O9 87.22(14) . . ?
O3 W2 O21 84.95(13) . 2_655 ?
O4 W2 O3 98.90(16) . . ?
O4 W2 O5 100.01(17) . . ?
O4 W2 O7 101.78(16) . 2_655 ?
O4 W2 O9 96.13(16) . . ?
O4 W2 O21 171.04(14) . 2_655 ?
O5 W2 O3 160.99(14) . . ?
O5 W2 O9 88.80(14) . . ?
O5 W2 O21 76.05(13) . 2_655 ?
O7 W2 O3 87.32(15) 2_655 . ?
O7 W2 O5 90.76(14) 2_655 . ?
O7 W2 O9 161.88(15) 2_655 . ?
O7 W2 O21 86.43(13) 2_655 2_655 ?
O9 W2 O21 75.89(12) . 2_655 ?
O5 W3 O7 87.90(14) . . ?
O5 W3 O8 159.78(14) . . ?
O5 W3 O21 74.93(13) . 2_655 ?
O6 W3 O5 99.44(16) . . ?
O6 W3 O7 100.96(16) . . ?
O6 W3 O8 100.60(16) . . ?
O6 W3 O18 99.77(16) . . ?
O6 W3 O21 172.56(13) . 2_655 ?
O7 W3 O8 85.63(14) . . ?
O7 W3 O21 83.87(13) . 2_655 ?
O8 W3 O21 85.33(13) . 2_655 ?
O18 W3 O5 89.39(14) . . ?
O18 W3 O7 159.26(15) . . ?
O18 W3 O8 89.92(15) . . ?
O18 W3 O21 75.58(12) . 2_655 ?
O11 W4 O20 75.59(12) . 2_655 ?
O12 W4 O11 97.96(16) . . ?
O12 W4 O14 100.96(16) . . ?
O12 W4 O15 101.50(16) . . ?
O12 W4 O19 98.23(17) . 2_655 ?
O12 W4 O20 170.95(14) . 2_655 ?
O14 W4 O11 161.07(14) . . ?
O14 W4 O19 89.42(14) . 2_655 ?
O14 W4 O20 85.55(13) . 2_655 ?
O15 W4 O11 89.32(15) . . ?
O15 W4 O14 87.36(15) . . ?
O15 W4 O19 160.26(14) . 2_655 ?
O15 W4 O20 84.96(13) . 2_655 ?
O19 W4 O11 87.43(15) 2_655 . ?
O19 W4 O20 75.38(13) 2_655 2_655 ?
O9 W5 O21 75.23(12) . 2_655 ?
O15 W5 O9 88.84(15) . . ?
O15 W5 O18 160.02(13) . . ?
O15 W5 O21 84.70(13) . 2_655 ?
O16 W5 O9 160.83(13) . . ?
O16 W5 O15 86.63(16) . . ?
O16 W5 O18 89.81(16) . . ?
O16 W5 O21 85.79(13) . 2_655 ?
O17 W5 O9 96.69(16) . . ?
O17 W5 O15 101.36(16) . . ?
O17 W5 O16 102.46(17) . . ?
O17 W5 O18 98.60(16) . . ?
O17 W5 O21 169.93(16) . 2_655 ?
O18 W5 O9 88.11(15) . . ?
O18 W5 O21 75.43(12) . 2_655 ?
O2 W6 O19 87.09(15) 2_655 . ?
O2 W6 O20 75.06(13) 2_655 . ?
O13 W6 O2 99.74(16) . 2_655 ?
O13 W6 O14 100.41(17) . . ?
O13 W6 O16 101.35(17) . . ?
O13 W6 O19 98.65(17) . . ?
O13 W6 O20 171.55(14) . . ?
O14 W6 O2 159.81(15) . 2_655 ?
O14 W6 O19 88.57(14) . . ?
O14 W6 O20 84.78(13) . . ?
O16 W6 O2 89.81(15) . 2_655 ?
O16 W6 O14 87.56(15) . . ?
O16 W6 O19 160.00(15) . . ?
O16 W6 O20 85.45(13) . . ?
O19 W6 O20 74.66(13) . . ?
O1W Cu1 O1 89.90(14) . . ?
N2 Cu1 O1 91.06(16) 7_566 . ?
N2 Cu1 O1W 86.65(17) 7_566 . ?
N4 Cu1 O1 103.96(15) . . ?
N4 Cu1 O1W 166.05(17) . . ?
N4 Cu1 N2 94.53(18) . 7_566 ?
N5 Cu1 O1 96.93(15) . . ?
N5 Cu1 O1W 86.98(17) . . ?
N5 Cu1 N2 169.76(18) . 7_566 ?
N5 Cu1 N4 89.76(18) . . ?
W1 O1 Cu1 137.67(19) . . ?
Cu1 O1W H1WA 118.4 . . ?
Cu1 O1W H1WB 98.3 . . ?
H1WA O1W H1WB 127.0 . . ?
W1 O2 W6 118.92(16) . 2_655 ?
W1 O3 W2 146.41(18) . . ?
W2 O5 W3 120.02(18) . . ?
W2 O7 W3 150.4(2) 2_655 . ?
W1 O8 W3 148.16(18) 2_655 . ?
W5 O9 W2 118.78(15) . . ?
W4 O11 W1 118.05(15) . . ?
W6 O14 W4 148.2(2) . . ?
W4 O15 W5 149.36(18) . . ?
W6 O16 W5 148.92(19) . . ?
W3 O18 W5 120.52(16) . . ?
W4 O19 W6 120.70(18) 2_655 . ?
W1 O20 W4 89.71(10) 2_655 2_655 ?
W1 O20 W6 88.79(11) 2_655 . ?
W4 O20 W6 89.26(12) 2_655 . ?
B1 O20 W1 126.6(3) . 2_655 ?
B1 O20 W4 125.4(2) . 2_655 ?
B1 O20 W6 125.4(2) . . ?
W2 O21 W3 88.89(12) 2_655 2_655 ?
W2 O21 W5 90.02(10) 2_655 2_655 ?
W5 O21 W3 88.44(10) 2_655 2_655 ?
B1 O21 W2 125.2(2) . 2_655 ?
B1 O21 W3 126.59(19) . 2_655 ?
B1 O21 W5 125.9(3) . 2_655 ?
N2 N1 H1 124.3 . . ?
C4 N1 H1 124.3 . . ?
C4 N1 N2 111.4(4) . . ?
N1 N2 Cu1 121.0(3) . 7_566 ?
C2 N2 Cu1 132.3(4) . 7_566 ?
C2 N2 N1 105.5(4) . . ?
C10 N3 N4 110.6(4) . . ?
N3 N4 Cu1 118.4(3) . . ?
C8 N4 Cu1 131.8(4) . . ?
C8 N4 N3 106.8(4) . . ?
N6 N5 Cu1 122.2(3) . . ?
C13 N5 Cu1 132.2(4) . . ?
C13 N5 N6 105.6(5) . . ?
N5 N6 H6 124.1 . . ?
C15 N6 N5 111.9(4) . . ?
C15 N6 H6 124.1 . . ?
C19 N7 N8 105.2(6) . . ?
N7 N8 H8 123.7 . . ?
C20 N8 N7 112.7(6) . . ?
C20 N8 H8 123.7 . . ?
H1A C1 H1B 109.5 . . ?
H1A C1 H1C 109.5 . . ?
H1B C1 H1C 109.5 . . ?
C2 C1 H1A 109.5 . . ?
C2 C1 H1B 109.5 . . ?
C2 C1 H1C 109.5 . . ?
N2 C2 C1 120.4(5) . . ?
N2 C2 C3 110.0(5) . . ?
C3 C2 C1 129.6(5) . . ?
C2 C3 C6 126.8(5) . . ?
C4 C3 C2 106.4(5) . . ?
C4 C3 C6 126.7(5) . . ?
N1 C4 C3 106.6(5) . . ?
N1 C4 C5 121.2(5) . . ?
C3 C4 C5 132.1(5) . . ?
C4 C5 H5A 109.5 . . ?
C4 C5 H5B 109.5 . . ?
C4 C5 H5C 109.5 . . ?
H5A C5 H5B 109.5 . . ?
H5A C5 H5C 109.5 . . ?
H5B C5 H5C 109.5 . . ?
C3 C6 H6A 108.6 . . ?
C3 C6 H6B 108.6 . . ?
H6A C6 H6B 107.6 . . ?
C9 C6 C3 114.5(4) . . ?
C9 C6 H6A 108.6 . . ?
C9 C6 H6B 108.6 . . ?
H7A C7 H7B 109.5 . . ?
H7A C7 H7C 109.5 . . ?
H7B C7 H7C 109.5 . . ?
C8 C7 H7A 109.5 . . ?
C8 C7 H7B 109.5 . . ?
C8 C7 H7C 109.5 . . ?
N4 C8 C7 119.4(5) . . ?
N4 C8 C9 109.3(5) . . ?
C9 C8 C7 131.3(5) . . ?
C8 C9 C6 127.1(5) . . ?
C10 C9 C6 127.0(5) . . ?
C10 C9 C8 105.9(5) . . ?
N3 C10 C9 107.4(5) . . ?
N3 C10 C11 120.4(5) . . ?
C9 C10 C11 132.1(5) . . ?
C10 C11 H11A 109.5 . . ?
C10 C11 H11B 109.5 . . ?
C10 C11 H11C 109.5 . . ?
H11A C11 H11B 109.5 . . ?
H11A C11 H11C 109.5 . . ?
H11B C11 H11C 109.5 . . ?
H12A C12 H12B 109.5 . . ?
H12A C12 H12C 109.5 . . ?
H12B C12 H12C 109.5 . . ?
C13 C12 H12A 109.5 . . ?
C13 C12 H12B 109.5 . . ?
C13 C12 H12C 109.5 . . ?
N5 C13 C12 122.1(5) . . ?
N5 C13 C14 110.0(5) . . ?
C14 C13 C12 127.8(5) . . ?
C13 C14 C17 124.0(5) . . ?
C15 C14 C13 105.6(5) . . ?
C15 C14 C17 130.3(6) . . ?
N6 C15 C14 106.8(5) . . ?
N6 C15 C16 120.8(5) . . ?
C14 C15 C16 132.4(6) . . ?
C15 C16 H16A 109.5 . . ?
C15 C16 H16B 109.5 . . ?
C15 C16 H16C 109.5 . . ?
H16A C16 H16B 109.5 . . ?
H16A C16 H16C 109.5 . . ?
H16B C16 H16C 109.5 . . ?
C14 C17 H17A 108.0 . . ?
C14 C17 H17B 108.0 . . ?
H17A C17 H17B 107.2 . . ?
C21 C17 C14 117.2(5) . . ?
C21 C17 H17A 108.0 . . ?
C21 C17 H17B 108.0 . . ?
H18A C18 H18B 109.5 . . ?
H18A C18 H18C 109.5 . . ?
H18B C18 H18C 109.5 . . ?
C19 C18 H18A 109.5 . . ?
C19 C18 H18B 109.5 . . ?
C19 C18 H18C 109.5 . . ?
N7 C19 C18 121.4(7) . . ?
N7 C19 C21 110.7(7) . . ?
C21 C19 C18 127.9(7) . . ?
N8 C20 C21 106.7(6) . . ?
N8 C20 C22 122.1(7) . . ?
C21 C20 C22 131.1(7) . . ?
C19 C21 C17 126.2(7) . . ?
C20 C21 C17 128.9(7) . . ?
C20 C21 C19 104.7(6) . . ?
C20 C22 H22A 109.5 . . ?
C20 C22 H22B 109.5 . . ?
C20 C22 H22C 109.5 . . ?
H22A C22 H22B 109.5 . . ?
H22A C22 H22C 109.5 . . ?
H22B C22 H22C 109.5 . . ?
O20 B1 O20 110.4(5) 2_655 . ?
O20 B1 O21 109.46(16) . . ?
O20 B1 O21 109.46(16) 2_655 2_655 ?
O20 B1 O21 108.97(17) 2_655 . ?
O20 B1 O21 108.97(17) . 2_655 ?
O21 B1 O21 109.6(5) . 2_655 ?
H2WA O2W H2WA 111.8 . 2_655 ?
H2WA O2W H2WB 36.8 . 2_655 ?
H2WA O2W H2WB 118.8 . . ?
H2WA O2W H2WB 118.8 2_655 2_655 ?
H2WB O2W H2WA 36.8 . 2_655 ?
H2WB O2W H2WB 147.0 . 2_655 ?

loop_
_geom_bond_atom_site_label_1
_geom_bond_atom_site_label_2
_geom_bond_distance
_geom_bond_site_symmetry_2
_geom_bond_publ_flag
W1 O1 1.733(3) . ?
W1 O2 1.904(3) . ?
W1 O3 1.902(3) . ?
W1 O8 1.874(3) 2_655 ?
W1 O11 1.937(3) . ?
W1 O20 2.319(3) 2_655 ?
W2 O3 1.919(3) . ?
W2 O4 1.717(4) . ?
W2 O5 1.897(3) . ?
W2 O7 1.870(3) 2_655 ?
W2 O9 1.940(3) . ?
W2 O21 2.338(3) 2_655 ?
W3 O5 1.912(3) . ?
W3 O6 1.704(4) . ?
W3 O7 1.914(3) . ?
W3 O8 1.919(3) . ?
W3 O18 1.900(3) . ?
W3 O21 2.373(3) 2_655 ?
W4 O11 1.921(3) . ?
W4 O12 1.701(4) . ?
W4 O14 1.903(3) . ?
W4 O15 1.888(4) . ?
W4 O19 1.919(3) 2_655 ?
W4 O20 2.371(3) 2_655 ?
W5 O9 1.931(4) . ?
W5 O15 1.902(3) . ?
W5 O16 1.893(4) . ?
W5 O17 1.710(3) . ?
W5 O18 1.911(3) . ?
W5 O21 2.372(3) 2_655 ?
W6 O2 1.923(3) 2_655 ?
W6 O13 1.697(4) . ?
W6 O14 1.895(3) . ?
W6 O16 1.891(4) . ?
W6 O19 1.931(3) . ?
W6 O20 2.392(3) . ?
Cu1 O1 2.276(3) . ?
Cu1 O1W 2.032(3) . ?
Cu1 N2 1.998(5) 7_566 ?
Cu1 N4 1.978(4) . ?
Cu1 N5 1.977(5) . ?
O1W H1WA 0.8185 . ?
O1W H1WB 0.8210 . ?
O20 B1 1.529(5) . ?
O21 B1 1.533(5) . ?
N1 H1 0.8600 . ?
N1 N2 1.362(6) . ?
N1 C4 1.349(7) . ?
N2 C2 1.348(6) . ?
N3 N4 1.352(6) . ?
N3 C10 1.344(6) . ?
N4 C8 1.337(7) . ?
N5 N6 1.356(6) . ?
N5 C13 1.347(6) . ?
N6 H6 0.8600 . ?
N6 C15 1.343(7) . ?
N7 N8 1.353(8) . ?
N7 C19 1.328(8) . ?
N8 H8 0.8600 . ?
N8 C20 1.320(8) . ?
C1 H1A 0.9600 . ?
C1 H1B 0.9600 . ?
C1 H1C 0.9600 . ?
C1 C2 1.489(7) . ?
C2 C3 1.390(8) . ?
C3 C4 1.380(7) . ?
C3 C6 1.528(7) . ?
C4 C5 1.494(8) . ?
C5 H5A 0.9600 . ?
C5 H5B 0.9600 . ?
C5 H5C 0.9600 . ?
C6 H6A 0.9700 . ?
C6 H6B 0.9700 . ?
C6 C9 1.525(7) . ?
C7 H7A 0.9600 . ?
C7 H7B 0.9600 . ?
C7 H7C 0.9600 . ?
C7 C8 1.498(8) . ?
C8 C9 1.398(7) . ?
C9 C10 1.374(8) . ?
C10 C11 1.504(8) . ?
C11 H11A 0.9600 . ?
C11 H11B 0.9600 . ?
C11 H11C 0.9600 . ?
C12 H12A 0.9600 . ?
C12 H12B 0.9600 . ?
C12 H12C 0.9600 . ?
C12 C13 1.480(7) . ?
C13 C14 1.400(8) . ?
C14 C15 1.386(7) . ?
C14 C17 1.505(8) . ?
C15 C16 1.483(8) . ?
C16 H16A 0.9600 . ?
C16 H16B 0.9600 . ?
C16 H16C 0.9600 . ?
C17 H17A 0.9700 . ?
C17 H17B 0.9700 . ?
C17 C21 1.475(9) . ?
C18 H18A 0.9600 . ?
C18 H18B 0.9600 . ?
C18 H18C 0.9600 . ?
C18 C19 1.487(10) . ?
C19 C21 1.398(9) . ?
C20 C21 1.394(9) . ?
C20 C22 1.484(9) . ?
C22 H22A 0.9600 . ?
C22 H22B 0.9600 . ?
C22 H22C 0.9600 . ?
O2W H2WA 0.8453 2_655 ?
O2W H2WA 0.8453 . ?
O2W H2WB 0.8673 2_655 ?
O2W H2WB 0.8673 . ?

loop_
_geom_torsion_atom_site_label_1
_geom_torsion_atom_site_label_2
_geom_torsion_atom_site_label_3
_geom_torsion_atom_site_label_4
_geom_torsion
_geom_torsion_site_symmetry_1
_geom_torsion_site_symmetry_2
_geom_torsion_site_symmetry_3
_geom_torsion_site_symmetry_4
_geom_torsion_publ_flag
W1 O20 B1 O20 179.4(3) 2_655 . . 2_655 ?
W1 O20 B1 O21 -60.7(4) 2_655 . . . ?
W1 O20 B1 O21 59.2(4) 2_655 . . 2_655 ?
W2 O21 B1 O20 60.5(5) 2_655 . . . ?
W2 O21 B1 O20 -178.8(2) 2_655 . . 2_655 ?
W2 O21 B1 O21 -59.0(2) 2_655 . . 2_655 ?
W3 O21 B1 O20 -179.9(2) 2_655 . . . ?
W3 O21 B1 O20 -59.1(5) 2_655 . . 2_655 ?
W3 O21 B1 O21 60.6(2) 2_655 . . 2_655 ?
W4 O20 B1 O20 -59.3(2) 2_655 . . 2_655 ?
W4 O20 B1 O21 -179.6(2) 2_655 . . 2_655 ?
W4 O20 B1 O21 60.6(5) 2_655 . . . ?
W5 O21 B1 O20 -60.2(4) 2_655 . . . ?
W5 O21 B1 O20 60.5(4) 2_655 . . 2_655 ?
W5 O21 B1 O21 -179.7(3) 2_655 . . 2_655 ?
W6 O20 B1 O20 59.7(2) . . . 2_655 ?
W6 O20 B1 O21 -60.5(5) . . . 2_655 ?
W6 O20 B1 O21 179.6(2) . . . . ?
Cu1 N2 C2 C1 12.0(8) 7_566 . . . ?
Cu1 N2 C2 C3 -168.0(4) 7_566 . . . ?
Cu1 N4 C8 C7 24.2(8) . . . . ?
Cu1 N4 C8 C9 -158.0(4) . . . . ?
Cu1 N5 N6 C15 -179.5(4) . . . . ?
Cu1 N5 C13 C12 0.1(7) . . . . ?
Cu1 N5 C13 C14 178.6(4) . . . . ?
O2 W1 O1 Cu1 -159.5(3) . . . . ?
O2 W6 O14 W4 51.6(6) 2_655 . . . ?
O2 W6 O16 W5 -126.0(4) 2_655 . . . ?
O3 W1 O1 Cu1 18.5(3) . . . . ?
O3 W2 O5 W3 5.1(5) . . . . ?
O4 W2 O5 W3 -168.81(19) . . . . ?
O7 W2 O5 W3 89.09(19) 2_655 . . . ?
O8 W1 O1 Cu1 108.3(3) 2_655 . . . ?
O9 W2 O5 W3 -72.79(19) . . . . ?
O9 W5 O16 W6 42.6(8) . . . . ?
O11 W1 O1 Cu1 -69.9(3) . . . . ?
O11 W4 O15 W5 129.2(4) . . . . ?
O12 W4 O15 W5 -132.8(4) . . . . ?
O13 W6 O14 W4 -132.3(4) . . . . ?
O13 W6 O16 W5 134.1(4) . . . . ?
O14 W4 O15 W5 -32.1(4) . . . . ?
O14 W6 O16 W5 34.0(4) . . . . ?
O15 W5 O16 W6 -34.0(4) . . . . ?
O16 W6 O14 W4 -31.2(4) . . . . ?
O17 W5 O16 W6 -134.9(4) . . . . ?
O18 W5 O16 W6 126.3(4) . . . . ?
O19 W4 O15 W5 48.8(7) 2_655 . . . ?
O19 W6 O14 W4 129.2(4) . . . . ?
O19 W6 O16 W5 -45.0(7) . . . . ?
O20 W4 O15 W5 53.6(4) 2_655 . . . ?
O20 W6 O14 W4 54.5(4) . . . . ?
O20 W6 O16 W5 -50.9(4) . . . . ?
O21 W2 O5 W3 2.96(16) 2_655 . . . ?
O21 W5 O16 W6 50.9(4) 2_655 . . . ?
N1 N2 C2 C1 179.4(5) . . . . ?
N1 N2 C2 C3 -0.6(6) . . . . ?
N2 N1 C4 C3 0.5(6) . . . . ?
N2 N1 C4 C5 -179.2(5) . . . . ?
N2 C2 C3 C4 0.9(6) . . . . ?
N2 C2 C3 C6 177.7(5) . . . . ?
N3 N4 C8 C7 -176.2(5) . . . . ?
N3 N4 C8 C9 1.6(6) . . . . ?
N4 N3 C10 C9 -0.7(6) . . . . ?
N4 N3 C10 C11 176.5(5) . . . . ?
N4 C8 C9 C6 179.0(5) . . . . ?
N4 C8 C9 C10 -2.1(6) . . . . ?
N5 N6 C15 C14 1.2(6) . . . . ?
N5 N6 C15 C16 -178.6(6) . . . . ?
N5 C13 C14 C15 0.5(6) . . . . ?
N5 C13 C14 C17 179.0(6) . . . . ?
N6 N5 C13 C12 -178.3(4) . . . . ?
N6 N5 C13 C14 0.2(6) . . . . ?
N7 N8 C20 C21 -0.5(7) . . . . ?
N7 N8 C20 C22 -178.0(6) . . . . ?
N7 C19 C21 C17 -173.6(6) . . . . ?
N7 C19 C21 C20 1.7(7) . . . . ?
N8 N7 C19 C18 177.5(6) . . . . ?
N8 N7 C19 C21 -2.0(7) . . . . ?
N8 C20 C21 C17 174.4(6) . . . . ?
N8 C20 C21 C19 -0.7(7) . . . . ?
C1 C2 C3 C4 -179.1(5) . . . . ?
C1 C2 C3 C6 -2.3(9) . . . . ?
C2 C3 C4 N1 -0.8(6) . . . . ?
C2 C3 C4 C5 178.7(6) . . . . ?
C2 C3 C6 C9 77.3(7) . . . . ?
C3 C6 C9 C8 -99.3(6) . . . . ?
C3 C6 C9 C10 82.0(7) . . . . ?
C4 N1 N2 Cu1 169.2(4) . . . 7_566 ?
C4 N1 N2 C2 0.1(6) . . . . ?
C4 C3 C6 C9 -106.5(6) . . . . ?
C6 C3 C4 N1 -177.6(5) . . . . ?
C6 C3 C4 C5 2.0(10) . . . . ?
C6 C9 C10 N3 -179.4(5) . . . . ?
C6 C9 C10 C11 3.8(10) . . . . ?
C7 C8 C9 C6 -3.5(9) . . . . ?
C7 C8 C9 C10 175.4(6) . . . . ?
C8 C9 C10 N3 1.7(6) . . . . ?
C8 C9 C10 C11 -175.1(6) . . . . ?
C10 N3 N4 Cu1 162.3(3) . . . . ?
C10 N3 N4 C8 -0.6(6) . . . . ?
C12 C13 C14 C15 178.9(5) . . . . ?
C12 C13 C14 C17 -2.6(10) . . . . ?
C13 N5 N6 C15 -0.9(6) . . . . ?
C13 C14 C15 N6 -1.0(6) . . . . ?
C13 C14 C15 C16 178.8(7) . . . . ?
C13 C14 C17 C21 156.4(6) . . . . ?
C14 C17 C21 C19 -74.6(9) . . . . ?
C14 C17 C21 C20 111.3(8) . . . . ?
C15 C14 C17 C21 -25.5(11) . . . . ?
C17 C14 C15 N6 -179.4(7) . . . . ?
C17 C14 C15 C16 0.4(12) . . . . ?
C18 C19 C21 C17 7.0(10) . . . . ?
C18 C19 C21 C20 -177.7(7) . . . . ?
C19 N7 N8 C20 1.6(7) . . . . ?
C22 C20 C21 C17 -8.4(11) . . . . ?
C22 C20 C21 C19 176.5(7) . . . . ?
